data_6000624
loop_
_publ_author_name
'Radosavljevic, I.'
'Evans, J. S. O.'
'Sleight, A. W.'

_publ_section_title
;
 Synthesis and structure of BiCa2VO6
;
_journal_name_full 'Journal of Solid State Chemistry'
_journal_page_first 143
_journal_page_last 147
_journal_paper_doi 10.1006/jssc.1997.7741
_journal_volume 137
_journal_year 1998
_chemical_formula_sum 'Bi Ca2 O6 V'
_space_group_name_H-M_alt 'C m c 21'
_cell_angle_alpha 90.000
_cell_angle_beta 90.000
_cell_angle_gamma 90.000
_cell_length_a 8.8920
_cell_length_b 11.9610
_cell_length_c 5.5460
_cell_volume 589.86
_cod_database_code 6000624

loop_
_atom_site_label
_atom_site_fract_x
_atom_site_fract_y
_atom_site_fract_z
? ? ? ?
